data_2221495
loop_
_publ_author_name
'Wu, Deng-Ze'
'Liu, Miao-Chang'
'Wu, Hua-Yue'
'Huang, Xiao-Bo'
'Li, Jian-Jun'

_publ_section_title
;
 3-Methylsulfanyl-5-phenyl-4<i>H</i>-1,2,4-triazol-4-amine--water (6/1)
;
_journal_coeditor_code SJ2552
_journal_issue 4
_journal_name_full 'Acta Crystallographica Section E'
_journal_page_first o676
_journal_paper_doi 10.1107/S1600536808041056
_journal_volume 65
_journal_year 2009
_chemical_formula_iupac '6C9 H10 N4 S, H2 O'
_chemical_formula_moiety '6(C9 H10 N4 S), (H2 O)'
_chemical_formula_sum 'C54 H62 N24 O S6'
_chemical_formula_weight 1255.73
_chemical_name_systematic
;
3-Methylsulfanyl-5-phenyl-4<i>H</i>-1,2,4-triazol-4-amine--water (6/1)
;
_space_group_IT_number 148
_symmetry_cell_setting hexagonal
_symmetry_space_group_name_Hall '-R 3'
_symmetry_space_group_name_H-M 'R -3 :H'
_atom_sites_solution_hydrogens geom
_atom_sites_solution_primary direct
_atom_sites_solution_secondary difmap
_audit_creation_method SHELXL-97
_cell_angle_alpha 90.00
_cell_angle_beta 90.00
_cell_angle_gamma 120.00
_cell_formula_units_Z 3
_cell_length_a 23.0266(15)
_cell_length_b 23.0266(15)
_cell_length_c 10.5190(9)
_cell_measurement_reflns_used 2375
_cell_measurement_temperature 298(2)
_cell_measurement_theta_max 23.00
_cell_measurement_theta_min 2.17
_cell_volume 4830.2(6)
_computing_cell_refinement 'SAINT (Bruker, 2002)'
_computing_data_collection 'SMART (Bruker, 2002)'
_computing_data_reduction 'SAINT (Bruker, 2002)'
_computing_molecular_graphics 'SHELXTL (Sheldrick, 2008)'
_computing_publication_material 'SHELXTL (Sheldrick, 2008)'
_computing_structure_refinement 'SHELXL97 (Sheldrick, 2008)'
_computing_structure_solution 'SHELXS97 (Sheldrick, 2008)'
_diffrn_ambient_temperature 298(2)
_diffrn_measured_fraction_theta_full 1.000
_diffrn_measured_fraction_theta_max 1.000
_diffrn_measurement_device_type 'Bruker SMART CCD area-detector'
_diffrn_measurement_method '\f and \w'
_diffrn_radiation_monochromator graphite
_diffrn_radiation_source 'fine-focus sealed tube'
_diffrn_radiation_type MoK\a
_diffrn_radiation_wavelength 0.71073
_diffrn_reflns_av_R_equivalents 0.0466
_diffrn_reflns_av_sigmaI/netI 0.0381
_diffrn_reflns_limit_h_max 27
_diffrn_reflns_limit_h_min -27
_diffrn_reflns_limit_k_max 20
_diffrn_reflns_limit_k_min -27
_diffrn_reflns_limit_l_max 12
_diffrn_reflns_limit_l_min -10
_diffrn_reflns_number 8946
_diffrn_reflns_theta_full 25.48
_diffrn_reflns_theta_max 25.48
_diffrn_reflns_theta_min 1.77
_exptl_absorpt_coefficient_mu 0.273
_exptl_absorpt_correction_T_max 0.9603
_exptl_absorpt_correction_T_min 0.9178
_exptl_absorpt_correction_type multi-scan
_exptl_absorpt_process_details '(SADABS; Bruker, 2002)'
_exptl_crystal_colour Colorless
_exptl_crystal_density_diffrn 1.314
_exptl_crystal_density_method 'not measured'
_exptl_crystal_description Prism
_exptl_crystal_F_000 2004
_exptl_crystal_size_max 0.32
_exptl_crystal_size_mid 0.23
_exptl_crystal_size_min 0.15
_refine_diff_density_max 0.699
_refine_diff_density_min -0.269
_refine_ls_extinction_method none
_refine_ls_goodness_of_fit_ref 0.990
_refine_ls_hydrogen_treatment constr
_refine_ls_matrix_type full
_refine_ls_number_parameters 137
_refine_ls_number_reflns 2011
_refine_ls_number_restraints 0
_refine_ls_restrained_S_all 0.990
_refine_ls_R_factor_all 0.0898
_refine_ls_R_factor_gt 0.0730
_refine_ls_shift/su_max 0.000
_refine_ls_shift/su_mean 0.000
_refine_ls_structure_factor_coef Fsqd
_refine_ls_weighting_details 'calc w=1/[\s^2^(Fo^2^)+(0.1049P)^2^+19.9182P] where P=(Fo^2^+2Fc^2^)/3'
_refine_ls_weighting_scheme calc
_refine_ls_wR_factor_gt 0.1921
_refine_ls_wR_factor_ref 0.2037
_reflns_number_gt 1647
_reflns_number_total 2011
_reflns_threshold_expression >2sigma(I)
_cod_data_source_file sj2552.cif
_cod_data_source_block I
_cod_depositor_comments
;
The following automatic conversions were performed:
'_symmetry_cell_setting' value 'Hexagonal' changed to 'hexagonal'
according to '/home/saulius/struct/CIF-dictionaries/cif_core.dic'
dictionary named 'cif_core.dic' version 2.4.1 from 2010-06-29.

Automatic conversion script
Id: cif_fix_enum 1527 2010-12-29 10:47:43Z saulius 

The following automatic conversions were performed:

'_symmetry_cell_setting' value 'Hexagonal' changed to 'hexagonal'
according to /home/saulius/struct/CIF-dictionaries/cif_core.dic
dictionary named 'cif_core.dic' version 2.4.1 from 2010-06-29.

Automatic conversion script
Id: cif_fix_values 1715 2011-07-08 13:25:40Z adriana 
;
_cod_original_sg_symbol_H-M 'R -3'
_cod_database_code 2221495
_cod_database_fobs_code 2221495

loop_
_symmetry_equiv_pos_as_xyz
'x, y, z'
'-y, x-y, z'
'-x+y, -x, z'
'x+2/3, y+1/3, z+1/3'
'-y+2/3, x-y+1/3, z+1/3'
'-x+y+2/3, -x+1/3, z+1/3'
'x+1/3, y+2/3, z+2/3'
'-y+1/3, x-y+2/3, z+2/3'
'-x+y+1/3, -x+2/3, z+2/3'
'-x, -y, -z'
'y, -x+y, -z'
'x-y, x, -z'
'-x+2/3, -y+1/3, -z+1/3'
'y+2/3, -x+y+1/3, -z+1/3'
'x-y+2/3, x+1/3, -z+1/3'
'-x+1/3, -y+2/3, -z+2/3'
'y+1/3, -x+y+2/3, -z+2/3'
'x-y+1/3, x+2/3, -z+2/3'

loop_
_atom_site_type_symbol
_atom_site_label
_atom_site_fract_x
_atom_site_fract_y
_atom_site_fract_z
_atom_site_U_iso_or_equiv
_atom_site_adp_type
_atom_site_calc_flag
_atom_site_refinement_flags
_atom_site_occupancy
_atom_site_disorder_assembly
_atom_site_disorder_group
S S1 1.03285(6) 0.89151(5) 0.71331(11) 0.0608(4) Uani d . 1 . .
O O1W 0.645(2) 0.348(3) 0.356(2) 0.095(12) Uani d P 0.166667 . .
H H1W 0.6667 0.3333 0.3967 0.142 Uiso d SPR 0.50 . .
H H2W 0.6439 0.3779 0.3102 0.142 Uiso d PR 0.166667 . .
N N1 1.08197(15) 0.83742(16) 0.5409(3) 0.0520(8) Uani d . 1 . .
N N2 1.05881(15) 0.77523(16) 0.4828(3) 0.0501(8) Uani d . 1 . .
N N3 0.98055(13) 0.76822(14) 0.6086(3) 0.0381(7) Uani d . 1 . .
N N4 0.92266(14) 0.74747(15) 0.6827(3) 0.0457(8) Uani d . 1 . .
H H4A 0.8918 0.7438 0.6318 0.055 Uiso d R 1 . .
H H4B 0.9136 0.7090 0.7124 0.055 Uiso d R 1 . .
C C1 1.1062(3) 0.9644(2) 0.6516(5) 0.0809(15) Uani d . 1 . .
H H1A 1.1442 0.9579 0.6578 0.121 Uiso calc R 1 . .
H H1B 1.1146 1.0031 0.7001 0.121 Uiso calc R 1 . .
H H1C 1.0989 0.9709 0.5642 0.121 Uiso calc R 1 . .
C C2 1.03399(18) 0.83096(18) 0.6157(3) 0.0433(9) Uani d . 1 . .
C C3 0.99830(17) 0.73476(18) 0.5243(3) 0.0410(8) Uani d . 1 . .
C C4 0.95704(18) 0.66410(18) 0.4868(3) 0.0427(8) Uani d . 1 . .
C C5 0.8903(2) 0.6366(2) 0.4557(4) 0.0555(10) Uani d . 1 . .
H H5 0.8695 0.6622 0.4626 0.067 Uiso calc R 1 . .
C C6 0.8543(2) 0.5711(2) 0.4142(5) 0.0726(13) Uani d . 1 . .
H H6 0.8092 0.5526 0.3935 0.087 Uiso calc R 1 . .
C C7 0.8845(3) 0.5333(2) 0.4034(5) 0.0783(14) Uani d . 1 . .
H H7 0.8600 0.4892 0.3746 0.094 Uiso calc R 1 . .
C C8 0.9510(3) 0.5600(2) 0.4349(5) 0.0689(13) Uani d . 1 . .
H H8 0.9714 0.5341 0.4276 0.083 Uiso calc R 1 . .
C C9 0.9874(2) 0.6252(2) 0.4773(4) 0.0524(10) Uani d . 1 . .
H H9 1.0322 0.6431 0.4996 0.063 Uiso calc R 1 . .

loop_
_atom_site_aniso_label
_atom_site_aniso_U_11
_atom_site_aniso_U_22
_atom_site_aniso_U_33
_atom_site_aniso_U_12
_atom_site_aniso_U_13
_atom_site_aniso_U_23
S1 0.0603(7) 0.0493(6) 0.0676(7) 0.0236(5) 0.0099(5) -0.0071(5)
O1W 0.050(15) 0.09(3) 0.100(18) 0.001(10) 0.041(12) -0.015(14)
N1 0.0389(17) 0.0496(19) 0.060(2) 0.0166(15) 0.0097(15) 0.0029(15)
N2 0.0428(18) 0.0512(19) 0.0565(19) 0.0236(15) 0.0112(14) 0.0018(15)
N3 0.0322(14) 0.0406(16) 0.0436(16) 0.0197(13) 0.0060(12) 0.0054(12)
N4 0.0378(16) 0.0474(17) 0.0534(19) 0.0225(14) 0.0097(13) 0.0090(14)
C1 0.079(3) 0.044(2) 0.095(4) 0.012(2) 0.013(3) -0.005(2)
C2 0.0404(19) 0.0412(19) 0.048(2) 0.0203(16) 0.0030(16) 0.0040(15)
C3 0.0404(19) 0.045(2) 0.0417(19) 0.0245(16) 0.0027(15) 0.0037(15)
C4 0.048(2) 0.045(2) 0.0392(19) 0.0258(17) 0.0067(15) 0.0056(15)
C5 0.050(2) 0.053(2) 0.069(3) 0.029(2) -0.0036(19) -0.005(2)
C6 0.056(3) 0.057(3) 0.100(4) 0.025(2) -0.012(2) -0.012(3)
C7 0.080(3) 0.048(3) 0.102(4) 0.028(2) 0.000(3) -0.014(2)
C8 0.081(3) 0.060(3) 0.081(3) 0.047(3) 0.010(3) 0.001(2)
C9 0.055(2) 0.056(2) 0.054(2) 0.033(2) 0.0063(18) 0.0038(18)

loop_
_atom_type_symbol
_atom_type_description
_atom_type_scat_dispersion_real
_atom_type_scat_dispersion_imag
_atom_type_scat_source
C C 0.0033 0.0016 'International Tables Vol C Tables 4.2.6.8 and 6.1.1.4'
H H 0.0000 0.0000 'International Tables Vol C Tables 4.2.6.8 and 6.1.1.4'
N N 0.0061 0.0033 'International Tables Vol C Tables 4.2.6.8 and 6.1.1.4'
O O 0.0106 0.0060 'International Tables Vol C Tables 4.2.6.8 and 6.1.1.4'
S S 0.1246 0.1234 'International Tables Vol C Tables 4.2.6.8 and 6.1.1.4'

loop_
_geom_angle_atom_site_label_1
_geom_angle_atom_site_label_2
_geom_angle_atom_site_label_3
_geom_angle_site_symmetry_1
_geom_angle_site_symmetry_3
_geom_angle
_geom_angle_publ_flag
C2 S1 C1 . . 98.7(2) ?
O1W O1W O1W 17 18_545 93(4) ?
O1W O1W O1W 17 2_655 89.994(4) ?
O1W O1W O1W 18_545 3_665 89.995(9) ?
O1W O1W O1W 2_655 3_665 60.000(8) ?
O1W O1W O1W 17 16_655 55.4(9) ?
O1W O1W O1W 18_545 16_655 55.4(9) ?
O1W O1W H1W 17 . 85.0 ?
O1W O1W H1W 18_545 . 85.0 ?
O1W O1W H1W 16_655 . 48.2 ?
O1W O1W H2W 17 . 67.8 ?
O1W O1W H2W 18_545 . 108.1 ?
O1W O1W H2W 2_655 . 144.8 ?
O1W O1W H2W 3_665 . 110.0 ?
O1W O1W H2W 16_655 . 117.3 ?
H1W O1W H2W . . 149.9 ?
C2 N1 N2 . . 106.3(3) ?
C3 N2 N1 . . 108.1(3) ?
C2 N3 C3 . . 105.6(3) ?
C2 N3 N4 . . 122.3(3) ?
C3 N3 N4 . . 132.0(3) ?
N3 N4 H4A . . 106.6 ?
N3 N4 H4B . . 104.5 ?
H4A N4 H4B . . 111.3 ?
S1 C1 H1A . . 109.5 ?
S1 C1 H1B . . 109.5 ?
H1A C1 H1B . . 109.5 ?
S1 C1 H1C . . 109.5 ?
H1A C1 H1C . . 109.5 ?
H1B C1 H1C . . 109.5 ?
N1 C2 N3 . . 110.8(3) ?
N1 C2 S1 . . 128.0(3) ?
N3 C2 S1 . . 121.2(3) ?
N2 C3 N3 . . 109.2(3) ?
N2 C3 C4 . . 124.7(3) ?
N3 C3 C4 . . 126.1(3) ?
C5 C4 C9 . . 119.5(4) ?
C5 C4 C3 . . 121.8(3) ?
C9 C4 C3 . . 118.6(3) ?
C4 C5 C6 . . 119.9(4) ?
C4 C5 H5 . . 120.0 ?
C6 C5 H5 . . 120.0 ?
C7 C6 C5 . . 120.4(4) ?
C7 C6 H6 . . 119.8 ?
C5 C6 H6 . . 119.8 ?
C6 C7 C8 . . 120.1(4) ?
C6 C7 H7 . . 119.9 ?
C8 C7 H7 . . 119.9 ?
C7 C8 C9 . . 120.1(4) ?
C7 C8 H8 . . 120.0 ?
C9 C8 H8 . . 120.0 ?
C8 C9 C4 . . 119.9(4) ?
C8 C9 H9 . . 120.1 ?
C4 C9 H9 . . 120.1 ?

loop_
_geom_bond_atom_site_label_1
_geom_bond_atom_site_label_2
_geom_bond_site_symmetry_2
_geom_bond_distance
_geom_bond_publ_flag
S1 C2 . 1.743(4) ?
S1 C1 . 1.804(5) ?
O1W O1W 17 0.88(3) ?
O1W O1W 18_545 0.88(3) ?
O1W O1W 2_655 1.28(4) ?
O1W O1W 3_665 1.28(4) ?
O1W O1W 16_655 1.55(4) ?
O1W H1W . 0.8501 ?
O1W H2W . 0.8500 ?
N1 C2 . 1.302(5) ?
N1 N2 . 1.395(5) ?
N2 C3 . 1.305(5) ?
N3 C2 . 1.352(5) ?
N3 C3 . 1.364(4) ?
N3 N4 . 1.406(4) ?
N4 H4A . 0.8601 ?
N4 H4B . 0.8600 ?
C1 H1A . 0.9600 ?
C1 H1B . 0.9600 ?
C1 H1C . 0.9600 ?
C3 C4 . 1.470(5) ?
C4 C5 . 1.378(5) ?
C4 C9 . 1.388(5) ?
C5 C6 . 1.379(6) ?
C5 H5 . 0.9300 ?
C6 C7 . 1.365(7) ?
C6 H6 . 0.9300 ?
C7 C8 . 1.375(7) ?
C7 H7 . 0.9300 ?
C8 C9 . 1.377(6) ?
C8 H8 . 0.9300 ?
C9 H9 . 0.9300 ?

loop_
_geom_hbond_atom_site_label_D
_geom_hbond_atom_site_label_H
_geom_hbond_atom_site_label_A
_geom_hbond_site_symmetry_A
_geom_hbond_distance_DH
_geom_hbond_distance_HA
_geom_hbond_distance_DA
_geom_hbond_angle_DHA
_geom_hbond_publ_flag
N4 H4A N1 11_566 0.86 2.30 3.127(4) 162.4 yes
N4 H4B N2 5_655 0.86 2.21 3.060(4) 171.6 yes
C5 H5 N1 11_566 0.93 2.60 3.507(6) 166.6 yes

loop_
_geom_torsion_atom_site_label_1
_geom_torsion_atom_site_label_2
_geom_torsion_atom_site_label_3
_geom_torsion_atom_site_label_4
_geom_torsion_site_symmetry_1
_geom_torsion_site_symmetry_2
_geom_torsion_site_symmetry_3
_geom_torsion_site_symmetry_4
_geom_torsion
_geom_torsion_publ_flag
C2 N1 N2 C3 . . . . 0.4(4) ?
N2 N1 C2 N3 . . . . -0.6(4) ?
N2 N1 C2 S1 . . . . -179.7(3) ?
C3 N3 C2 N1 . . . . 0.6(4) ?
N4 N3 C2 N1 . . . . 178.1(3) ?
C3 N3 C2 S1 . . . . 179.7(2) ?
N4 N3 C2 S1 . . . . -2.7(5) ?
C1 S1 C2 N1 . . . . 11.9(4) ?
C1 S1 C2 N3 . . . . -167.1(3) ?
N1 N2 C3 N3 . . . . -0.1(4) ?
N1 N2 C3 C4 . . . . -179.1(3) ?
C2 N3 C3 N2 . . . . -0.3(4) ?
N4 N3 C3 N2 . . . . -177.5(3) ?
C2 N3 C3 C4 . . . . 178.7(3) ?
N4 N3 C3 C4 . . . . 1.5(6) ?
N2 C3 C4 C5 . . . . -135.3(4) ?
N3 C3 C4 C5 . . . . 45.9(5) ?
N2 C3 C4 C9 . . . . 41.9(5) ?
N3 C3 C4 C9 . . . . -137.0(4) ?
C9 C4 C5 C6 . . . . -0.7(6) ?
C3 C4 C5 C6 . . . . 176.4(4) ?
C4 C5 C6 C7 . . . . -0.2(7) ?
C5 C6 C7 C8 . . . . 0.6(8) ?
C6 C7 C8 C9 . . . . -0.1(8) ?
C7 C8 C9 C4 . . . . -0.8(7) ?
C5 C4 C9 C8 . . . . 1.2(6) ?
C3 C4 C9 C8 . . . . -176.0(4) ?
